data_9017573
loop_
_publ_author_name
'Lussier, A. J.'
'Hawthorne, F. C.'

_publ_section_title
;
 Short-range constraints on chemical and structural variations in bavenite
 Sample: 37BAV
;
_journal_name_full 'Mineralogical Magazine'
_journal_page_first 213
_journal_page_last 239
_journal_volume 75
_journal_year 2011
_chemical_compound_source 'Baveno, Italy'
_chemical_formula_sum 'Al1.405 Be2.578 Ca3.956 H2 Na0.027 O28 Si9.017'
_chemical_name_mineral Bavenite
_space_group_IT_number 63
_space_group_name_Hall '-C 2c 2'
_space_group_name_H-M_alt 'C m c m'
_symmetry_space_group_name_H-M 'C m c m'
_cell_angle_alpha 90
_cell_angle_beta 90
_cell_angle_gamma 90
_cell_length_a 23.2272
_cell_length_b 5.0028
_cell_formula_units_Z 4
_cell_length_c 19.4518
_cell_volume 2260.319
_database_code_amcsd 0019894
_exptl_crystal_density_diffrn 2.714
_cod_data_source_file inputs/fixed/downloads/18/18399.cif
_cod_data_source_block 18399
_cod_original_formula_sum 'Na.027 Ca3.956 Si9.017 Be2.578 Al1.405 O28 H2'
_cod_database_code 9017573

loop_
_space_group_symop_operation_xyz
x,y,z
1/2+x,1/2+y,z
x,-y,1/2+z
1/2+x,1/2-y,1/2+z
-x,y,1/2-z
1/2-x,1/2+y,1/2-z
-x,y,z
1/2-x,1/2+y,z
x,-y,-z
1/2+x,1/2-y,-z
x,y,1/2-z
1/2+x,1/2+y,1/2-z
-x,-y,1/2+z
1/2-x,1/2-y,1/2+z
-x,-y,-z
1/2-x,1/2-y,-z

loop_
_atom_site_aniso_label
_atom_site_aniso_U_11
_atom_site_aniso_U_22
_atom_site_aniso_U_33
_atom_site_aniso_U_12
_atom_site_aniso_U_13
_atom_site_aniso_U_23
Na 0.01330 0.01230 0.01060 -0.00072 -0.00060 0.00152
Ca 0.01330 0.01230 0.01060 -0.00072 -0.00060 0.00152
SiT1 0.00780 0.00770 0.00760 0.00000 0.00000 0.00000
BeT2 0.00950 0.00850 0.00800 -0.00100 0.00000 0.00000
SiT3 0.00850 0.00750 0.00740 0.00000 0.00000 0.00020
BeT3 0.00850 0.00750 0.00740 0.00000 0.00000 0.00020
SiT4 0.00890 0.00600 0.00490 0.00000 0.00000 -0.00010
AlT4 0.00890 0.00600 0.00490 0.00000 0.00000 -0.00010
SiT5 0.00880 0.00830 0.00720 0.00000 0.00000 -0.00060
SiT6 0.00850 0.00750 0.00720 0.00010 0.00070 0.00080
O1 0.01200 0.01000 0.00720 0.00000 0.00000 -0.00070
O2 0.01280 0.00920 0.01660 0.00000 0.00000 0.00010
O3 0.01530 0.01350 0.01170 0.00470 0.00380 0.00120
O4 0.01480 0.01120 0.01210 0.00400 0.00090 -0.00200
O5 0.01460 0.01520 0.00650 0.00180 -0.00070 0.00020
O6 0.01300 0.00820 0.01190 0.00200 0.00150 0.00160
O7 0.01070 0.01270 0.01050 0.00290 0.00340 0.00300
O8 0.01030 0.01010 0.01440 -0.00100 0.00000 0.00000
O9 0.00700 0.01070 0.00980 -0.00060 0.00000 0.00000

loop_
_atom_site_label
_atom_site_fract_x
_atom_site_fract_y
_atom_site_fract_z
_atom_site_occupancy
_atom_site_U_iso_or_equiv
Na 0.08346 0.24646 0.15288 0.00675 0.01205
Ca 0.08346 0.24646 0.15288 0.98900 0.01205
SiT1 0.00000 0.77750 0.25000 1.00000 0.00770
BeT2 0.12486 0.81440 0.25000 1.00000 0.00870
SiT3 0.00000 0.72290 0.10424 0.71100 0.00780
BeT3 0.00000 0.72290 0.10424 0.28900 0.00780
SiT4 0.09493 0.50000 0.00000 0.29750 0.00660
AlT4 0.09493 0.50000 0.00000 0.70250 0.00660
SiT5 0.17018 0.00000 0.00000 1.00000 0.00810
SiT6 0.21410 0.85831 0.14347 1.00000 0.00775
O1 0.00000 0.57550 0.18268 1.00000 0.00970
O2 0.00000 0.03680 0.11203 1.00000 0.01280
O3 0.05757 0.59850 0.07051 1.00000 0.01350
O4 0.13129 0.23310 0.03518 1.00000 0.01270
O5 0.20816 0.86730 0.06037 1.00000 0.01210
O6 0.23366 0.55840 0.16507 1.00000 0.01100
O7 0.15459 0.93190 0.17991 1.00000 0.01130
O8 0.12103 0.48980 0.25000 1.00000 0.01160
O9 0.05841 0.95320 0.25000 1.00000 0.00920
H8 0.16150 0.43500 0.25000 1.00000 0.01500

loop_
_cod_related_entry_id
_cod_related_entry_database
_cod_related_entry_code
1 AMCSD 0019894
